data_7151966
loop_
_publ_author_name
'Chen, Jia'
'Chen, Jian-Jun'
'Yao, Xiaojun'
'Gao, Kun'

_publ_section_title
;
 Kopsihainanines A and B, two unusual alkaloids from Kopsia
 hainanensis.
;
_journal_issue 15
_journal_name_full 'Organic &amp; biomolecular chemistry'
_journal_page_first 5334
_journal_page_last 5336
_journal_paper_doi 10.1039/c1ob05724c
_journal_volume 9
_journal_year 2011
_chemical_formula_sum 'C20 H28 N2 O6'
_chemical_formula_weight 392.44
_chemical_name_systematic
;
?
;
_space_group_IT_number 19
_symmetry_cell_setting orthorhombic
_symmetry_space_group_name_Hall 'P 2ac 2ab'
_symmetry_space_group_name_H-M 'P 21 21 21'
_atom_sites_solution_hydrogens geom
_atom_sites_solution_primary direct
_atom_sites_solution_secondary difmap
_audit_creation_method SHELXL-97
_cell_angle_alpha 90.00
_cell_angle_beta 90.00
_cell_angle_gamma 90.00
_cell_formula_units_Z 4
_cell_length_a 11.3829(13)
_cell_length_b 12.3833(15)
_cell_length_c 13.4311(16)
_cell_measurement_reflns_used 2356
_cell_measurement_temperature 296(2)
_cell_measurement_theta_max 20.24
_cell_measurement_theta_min 2.24
_cell_volume 1893.2(4)
_computing_cell_refinement 'Bruker SAINT'
_computing_data_collection 'Bruker APEX2'
_computing_data_reduction 'Bruker SAINT'
_computing_molecular_graphics 'Bruker SHELXTL'
_computing_publication_material 'Bruker SHELXTL'
_computing_structure_refinement 'SHELXL-97 (Sheldrick, 2008)'
_computing_structure_solution 'SHELXS-97 (Sheldrick, 2008)'
_diffrn_ambient_temperature 296(2)
_diffrn_measured_fraction_theta_full 0.999
_diffrn_measured_fraction_theta_max 0.999
_diffrn_measurement_device_type 'Bruker APEX-II CCD'
_diffrn_measurement_method '\f and \w scans'
_diffrn_radiation_monochromator graphite
_diffrn_radiation_source 'fine-focus sealed tube'
_diffrn_radiation_type MoK\a
_diffrn_radiation_wavelength 0.71073
_diffrn_reflns_av_R_equivalents 0.0524
_diffrn_reflns_av_sigmaI/netI 0.0568
_diffrn_reflns_limit_h_max 13
_diffrn_reflns_limit_h_min -13
_diffrn_reflns_limit_k_max 15
_diffrn_reflns_limit_k_min -15
_diffrn_reflns_limit_l_max 16
_diffrn_reflns_limit_l_min -16
_diffrn_reflns_number 11744
_diffrn_reflns_theta_full 25.50
_diffrn_reflns_theta_max 25.50
_diffrn_reflns_theta_min 2.24
_exptl_absorpt_coefficient_mu 0.102
_exptl_absorpt_correction_T_max 0.9701
_exptl_absorpt_correction_T_min 0.9653
_exptl_absorpt_correction_type multi-scan
_exptl_absorpt_process_details SADABS
_exptl_crystal_colour colorless
_exptl_crystal_density_diffrn 1.377
_exptl_crystal_density_method 'not measured'
_exptl_crystal_description block
_exptl_crystal_F_000 840
_exptl_crystal_size_max 0.35
_exptl_crystal_size_mid 0.32
_exptl_crystal_size_min 0.30
_refine_diff_density_max 0.159
_refine_diff_density_min -0.171
_refine_diff_density_rms 0.037
_refine_ls_abs_structure_details 'Flack H D (1983), Acta Cryst. A39, 876-881'
_refine_ls_abs_structure_Flack 0.3(14)
_refine_ls_extinction_method none
_refine_ls_goodness_of_fit_ref 1.101
_refine_ls_hydrogen_treatment mixed
_refine_ls_matrix_type full
_refine_ls_number_parameters 285
_refine_ls_number_reflns 3496
_refine_ls_number_restraints 9
_refine_ls_restrained_S_all 1.101
_refine_ls_R_factor_all 0.0786
_refine_ls_R_factor_gt 0.0447
_refine_ls_shift/su_max 0.001
_refine_ls_shift/su_mean 0.000
_refine_ls_structure_factor_coef Fsqd
_refine_ls_weighting_details 'calc w=1/[\s^2^(Fo^2^)+(0.0349P)^2^+0.0000P] where P=(Fo^2^+2Fc^2^)/3'
_refine_ls_weighting_scheme calc
_refine_ls_wR_factor_gt 0.0795
_refine_ls_wR_factor_ref 0.0898
_reflns_number_gt 2421
_reflns_number_total 3496
_reflns_threshold_expression >2sigma(I)
_cod_data_source_file c1ob05724c.txt
_cod_data_source_block web_deposit_cif_file_1_JiaChen_1287647726
_cod_depositor_comments
;
The following automatic conversions were performed:

'_symmetry_cell_setting' value 'Orthorhombic' changed to
'orthorhombic' according to
/home/saulius/struct/CIF-dictionaries/cif_core.dic dictionary named
'cif_core.dic' version 2.4.1 from 2010-06-29.

Automatic conversion script
Id: cif_fix_values 1715 2011-07-08 13:25:40Z adriana 
;
_cod_original_sg_symbol_H-M P2(1)2(1)2(1)
_cod_database_code 7151966

loop_
_symmetry_equiv_pos_as_xyz
'x, y, z'
'-x+1/2, -y, z+1/2'
'-x, y+1/2, -z+1/2'
'x+1/2, -y+1/2, -z'

loop_
_atom_site_label
_atom_site_type_symbol
_atom_site_fract_x
_atom_site_fract_y
_atom_site_fract_z
_atom_site_U_iso_or_equiv
_atom_site_adp_type
_atom_site_occupancy
_atom_site_symmetry_multiplicity
_atom_site_calc_flag
_atom_site_refinement_flags
_atom_site_disorder_assembly
_atom_site_disorder_group
C1 C 0.8463(2) 0.40616(18) 0.23743(17) 0.0298(6) Uani 1 1 d . . .
C2 C 0.9206(2) 0.35412(19) 0.15652(17) 0.0315(6) Uani 1 1 d . . .
C3 C 1.0334(2) 0.3736(2) 0.1238(2) 0.0404(7) Uani 1 1 d . . .
H3 H 1.0797 0.4261 0.1540 0.048 Uiso 1 1 calc R . .
C4 C 1.0762(3) 0.3133(2) 0.0450(2) 0.0493(8) Uani 1 1 d . . .
H4 H 1.1516 0.3262 0.0213 0.059 Uiso 1 1 calc R . .
C5 C 1.0087(3) 0.2349(2) 0.0016(2) 0.0505(8) Uani 1 1 d . . .
H5 H 1.0391 0.1958 -0.0516 0.061 Uiso 1 1 calc R . .
C6 C 0.8963(3) 0.2123(2) 0.03491(19) 0.0456(7) Uani 1 1 d . . .
H6 H 0.8512 0.1582 0.0057 0.055 Uiso 1 1 calc R . .
C7 C 0.8536(2) 0.2732(2) 0.11322(18) 0.0362(6) Uani 1 1 d . . .
C8 C 0.7607(2) 0.31079(19) 0.26229(18) 0.0334(6) Uani 1 1 d . . .
C9 C 0.6424(2) 0.3427(2) 0.3084(2) 0.0416(7) Uani 1 1 d . . .
H9A H 0.5868 0.2846 0.2972 0.050 Uiso 1 1 calc R . .
H9B H 0.6525 0.3502 0.3798 0.050 Uiso 1 1 calc R . .
C10 C 0.5906(2) 0.4468(2) 0.2676(2) 0.0419(7) Uani 1 1 d . . .
H10A H 0.5229 0.4673 0.3073 0.050 Uiso 1 1 calc R . .
H10B H 0.5643 0.4352 0.1998 0.050 Uiso 1 1 calc R . .
C11 C 0.6807(2) 0.5376(2) 0.26953(19) 0.0385(7) Uani 1 1 d . . .
C12 C 0.7751(2) 0.50107(19) 0.19485(18) 0.0318(6) Uani 1 1 d . . .
H12 H 0.7386 0.4805 0.1315 0.038 Uiso 1 1 calc R . .
C13 C 0.6283(3) 0.6444(2) 0.2336(2) 0.0527(8) Uani 1 1 d . . .
H13A H 0.5888 0.6330 0.1705 0.063 Uiso 1 1 calc R . .
H13B H 0.5703 0.6692 0.2813 0.063 Uiso 1 1 calc R . .
C14 C 0.7226(3) 0.7309(2) 0.2209(2) 0.0624(9) Uani 1 1 d . . .
H14A H 0.6869 0.7960 0.1945 0.075 Uiso 1 1 calc R . .
H14B H 0.7560 0.7481 0.2854 0.075 Uiso 1 1 calc R . .
C15 C 0.8192(3) 0.6941(2) 0.1517(2) 0.0547(8) Uani 1 1 d . . .
H15A H 0.7888 0.6918 0.0843 0.066 Uiso 1 1 calc R . .
H15B H 0.8824 0.7466 0.1534 0.066 Uiso 1 1 calc R . .
C16 C 0.9484(2) 0.57654(19) 0.26672(19) 0.0401(7) Uani 1 1 d . . .
H16A H 0.9359 0.6365 0.3120 0.048 Uiso 1 1 calc R . .
H16B H 1.0299 0.5767 0.2456 0.048 Uiso 1 1 calc R . .
C17 C 0.9169(2) 0.46759(19) 0.31819(17) 0.0339(6) Uani 1 1 d . . .
H17 H 0.9873 0.4277 0.3385 0.041 Uiso 1 1 calc R . .
C18 C 0.8397(2) 0.4936(2) 0.40492(19) 0.0382(7) Uani 1 1 d . . .
C19 C 0.7273(2) 0.5512(2) 0.3784(2) 0.0428(7) Uani 1 1 d . . .
H19A H 0.7387 0.6277 0.3907 0.051 Uiso 1 1 calc R . .
H19B H 0.6665 0.5265 0.4236 0.051 Uiso 1 1 calc R . .
C20 C 0.8138(2) 0.2234(2) 0.3302(2) 0.0401(7) Uani 1 1 d . . .
H1 H 0.708(2) 0.201(2) 0.1656(17) 0.036(7) Uiso 1 1 d . . .
H1N H 0.9113(19) 0.5675(17) 0.1165(17) 0.027(6) Uiso 1 1 d . . .
H1W H 0.053(3) 0.645(2) 0.040(2) 0.086(12) Uiso 1 1 d D . .
H2W H 0.055(3) 0.554(3) -0.028(3) 0.15(2) Uiso 1 1 d D . .
H3W H 0.311(4) 0.558(4) 0.061(3) 0.16(2) Uiso 1 1 d D . .
H4W H 0.426(3) 0.589(5) 0.023(4) 0.25(4) Uiso 1 1 d D . .
N1 N 0.74315(19) 0.26695(19) 0.16036(16) 0.0400(6) Uani 1 1 d . . .
N2 N 0.8677(2) 0.58517(16) 0.17804(17) 0.0389(5) Uani 1 1 d . . .
O1 O 0.77620(18) 0.12868(16) 0.31845(15) 0.0548(5) Uani 1 1 d . . .
O2 O 0.88530(19) 0.25230(15) 0.39434(15) 0.0621(6) Uani 1 1 d . . .
O3 O 0.86898(17) 0.47776(15) 0.49022(13) 0.0540(5) Uani 1 1 d . . .
O4 O 0.3566(4) 0.5659(3) 0.0087(2) 0.1123(10) Uani 1 1 d D . .
O5 O 0.00816(19) 0.5927(2) 0.00941(17) 0.0555(6) Uani 1 1 d D . .
O6 O 0.7015(2) 0.0086(2) 0.1399(2) 0.0844(8) Uani 1 1 d D . .
H5W H 0.746(8) -0.017(15) 0.094(5) 1.00(15) Uiso 1 1 d D . .
H6W H 0.735(4) 0.019(4) 0.197(3) 0.15(2) Uiso 1 1 d D . .

loop_
_atom_site_aniso_label
_atom_site_aniso_U_11
_atom_site_aniso_U_22
_atom_site_aniso_U_33
_atom_site_aniso_U_23
_atom_site_aniso_U_13
_atom_site_aniso_U_12
C1 0.0316(15) 0.0314(14) 0.0263(13) -0.0029(11) 0.0021(12) 0.0018(12)
C2 0.0363(15) 0.0315(14) 0.0266(14) 0.0021(11) -0.0012(12) 0.0040(12)
C3 0.0380(17) 0.0418(16) 0.0412(16) 0.0038(14) 0.0074(13) 0.0023(13)
C4 0.0457(18) 0.0595(19) 0.0425(17) 0.0043(16) 0.0144(15) 0.0068(17)
C5 0.061(2) 0.055(2) 0.0357(16) -0.0026(14) 0.0077(16) 0.0152(17)
C6 0.0548(19) 0.0463(18) 0.0356(16) -0.0059(13) -0.0031(14) 0.0081(15)
C7 0.0393(16) 0.0379(15) 0.0314(15) 0.0028(13) -0.0009(13) 0.0084(14)
C8 0.0335(15) 0.0346(14) 0.0322(15) -0.0012(12) 0.0016(12) -0.0034(12)
C9 0.0357(15) 0.0445(16) 0.0448(16) -0.0060(13) 0.0064(14) 0.0007(14)
C10 0.0329(15) 0.0481(17) 0.0447(17) -0.0076(13) 0.0030(13) 0.0036(13)
C11 0.0373(15) 0.0435(16) 0.0347(15) -0.0033(13) -0.0012(13) 0.0072(13)
C12 0.0338(15) 0.0331(14) 0.0285(13) -0.0060(11) -0.0031(12) 0.0013(12)
C13 0.0539(19) 0.0489(18) 0.0554(19) -0.0033(15) -0.0074(16) 0.0166(16)
C14 0.081(2) 0.0384(18) 0.068(2) 0.0048(16) -0.0070(19) 0.0179(18)
C15 0.072(2) 0.0333(17) 0.059(2) 0.0077(15) -0.0031(17) 0.0045(15)
C16 0.0431(17) 0.0387(15) 0.0386(16) -0.0032(13) -0.0046(14) -0.0050(12)
C17 0.0354(14) 0.0383(15) 0.0281(13) -0.0012(12) -0.0025(12) 0.0031(12)
C18 0.0480(18) 0.0371(16) 0.0296(16) -0.0035(12) -0.0001(14) -0.0009(14)
C19 0.0442(18) 0.0452(17) 0.0389(16) -0.0082(14) 0.0058(14) 0.0018(14)
C20 0.0400(16) 0.0413(18) 0.0392(17) 0.0010(14) 0.0066(14) 0.0002(14)
N1 0.0438(15) 0.0378(14) 0.0383(14) -0.0060(11) -0.0026(11) -0.0051(12)
N2 0.0460(14) 0.0376(12) 0.0330(12) 0.0036(10) -0.0001(12) -0.0003(11)
O1 0.0653(14) 0.0406(12) 0.0585(13) 0.0078(10) 0.0014(11) -0.0074(10)
O2 0.0837(16) 0.0464(12) 0.0562(13) 0.0118(10) -0.0272(13) -0.0023(12)
O3 0.0700(14) 0.0660(14) 0.0261(11) -0.0001(9) -0.0006(10) 0.0095(11)
O4 0.100(2) 0.148(3) 0.089(2) -0.053(2) 0.002(2) 0.016(2)
O5 0.0626(14) 0.0569(14) 0.0470(13) -0.0019(11) -0.0056(12) -0.0100(13)
O6 0.0803(19) 0.0752(18) 0.098(2) -0.0020(16) -0.0041(17) -0.0141(14)

loop_
_atom_type_symbol
_atom_type_description
_atom_type_scat_dispersion_real
_atom_type_scat_dispersion_imag
_atom_type_scat_source
C C 0.0033 0.0016 'International Tables Vol C Tables 4.2.6.8 and 6.1.1.4'
H H 0.0000 0.0000 'International Tables Vol C Tables 4.2.6.8 and 6.1.1.4'
N N 0.0061 0.0033 'International Tables Vol C Tables 4.2.6.8 and 6.1.1.4'
O O 0.0106 0.0060 'International Tables Vol C Tables 4.2.6.8 and 6.1.1.4'

loop_
_geom_angle_atom_site_label_1
_geom_angle_atom_site_label_2
_geom_angle_atom_site_label_3
_geom_angle
_geom_angle_site_symmetry_1
_geom_angle_site_symmetry_3
_geom_angle_publ_flag
C2 C1 C12 110.57(19) . . ?
C2 C1 C17 114.8(2) . . ?
C12 C1 C17 99.13(18) . . ?
C2 C1 C8 100.29(18) . . ?
C12 C1 C8 109.1(2) . . ?
C17 C1 C8 122.9(2) . . ?
C3 C2 C7 120.3(2) . . ?
C3 C2 C1 132.2(2) . . ?
C7 C2 C1 107.5(2) . . ?
C2 C3 C4 118.5(3) . . ?
C2 C3 H3 120.7 . . ?
C4 C3 H3 120.7 . . ?
C5 C4 C3 120.7(3) . . ?
C5 C4 H4 119.6 . . ?
C3 C4 H4 119.6 . . ?
C4 C5 C6 121.7(3) . . ?
C4 C5 H5 119.2 . . ?
C6 C5 H5 119.2 . . ?
C7 C6 C5 117.4(3) . . ?
C7 C6 H6 121.3 . . ?
C5 C6 H6 121.3 . . ?
C6 C7 C2 121.4(2) . . ?
C6 C7 N1 128.7(3) . . ?
C2 C7 N1 110.0(2) . . ?
N1 C8 C9 110.34(19) . . ?
N1 C8 C20 110.0(2) . . ?
C9 C8 C20 106.6(2) . . ?
N1 C8 C1 99.36(19) . . ?
C9 C8 C1 116.0(2) . . ?
C20 C8 C1 114.4(2) . . ?
C10 C9 C8 114.5(2) . . ?
C10 C9 H9A 108.6 . . ?
C8 C9 H9A 108.6 . . ?
C10 C9 H9B 108.6 . . ?
C8 C9 H9B 108.6 . . ?
H9A C9 H9B 107.6 . . ?
C9 C10 C11 111.0(2) . . ?
C9 C10 H10A 109.4 . . ?
C11 C10 H10A 109.4 . . ?
C9 C10 H10B 109.4 . . ?
C11 C10 H10B 109.4 . . ?
H10A C10 H10B 108.0 . . ?
C10 C11 C13 111.7(2) . . ?
C10 C11 C12 104.0(2) . . ?
C13 C11 C12 108.8(2) . . ?
C10 C11 C19 108.9(2) . . ?
C13 C11 C19 109.5(2) . . ?
C12 C11 C19 113.9(2) . . ?
N2 C12 C11 112.6(2) . . ?
N2 C12 C1 102.48(18) . . ?
C11 C12 C1 110.52(19) . . ?
N2 C12 H12 110.3 . . ?
C11 C12 H12 110.3 . . ?
C1 C12 H12 110.3 . . ?
C14 C13 C11 111.6(2) . . ?
C14 C13 H13A 109.3 . . ?
C11 C13 H13A 109.3 . . ?
C14 C13 H13B 109.3 . . ?
C11 C13 H13B 109.3 . . ?
H13A C13 H13B 108.0 . . ?
C15 C14 C13 111.7(2) . . ?
C15 C14 H14A 109.3 . . ?
C13 C14 H14A 109.3 . . ?
C15 C14 H14B 109.3 . . ?
C13 C14 H14B 109.3 . . ?
H14A C14 H14B 107.9 . . ?
N2 C15 C14 113.3(2) . . ?
N2 C15 H15A 108.9 . . ?
C14 C15 H15A 108.9 . . ?
N2 C15 H15B 108.9 . . ?
C14 C15 H15B 108.9 . . ?
H15A C15 H15B 107.7 . . ?
N2 C16 C17 105.78(18) . . ?
N2 C16 H16A 110.6 . . ?
C17 C16 H16A 110.6 . . ?
N2 C16 H16B 110.6 . . ?
C17 C16 H16B 110.6 . . ?
H16A C16 H16B 108.7 . . ?
C18 C17 C1 110.2(2) . . ?
C18 C17 C16 107.1(2) . . ?
C1 C17 C16 103.52(18) . . ?
C18 C17 H17 111.9 . . ?
C1 C17 H17 111.9 . . ?
C16 C17 H17 111.9 . . ?
O3 C18 C17 122.7(2) . . ?
O3 C18 C19 122.3(2) . . ?
C17 C18 C19 114.7(2) . . ?
C18 C19 C11 117.2(2) . . ?
C18 C19 H19A 108.0 . . ?
C11 C19 H19A 108.0 . . ?
C18 C19 H19B 108.0 . . ?
C11 C19 H19B 108.0 . . ?
H19A C19 H19B 107.2 . . ?
O2 C20 O1 125.5(3) . . ?
O2 C20 C8 117.8(2) . . ?
O1 C20 C8 116.6(2) . . ?
C7 N1 C8 105.9(2) . . ?
C7 N1 H1 118.6(15) . . ?
C8 N1 H1 108.4(15) . . ?
C12 N2 C15 113.7(2) . . ?
C12 N2 C16 105.09(18) . . ?
C15 N2 C16 118.3(2) . . ?
C12 N2 H1N 109.0(12) . . ?
C15 N2 H1N 100.8(12) . . ?
C16 N2 H1N 109.8(13) . . ?
H3W O4 H4W 113(3) . . ?
H1W O5 H2W 108(2) . . ?
H5W O6 H6W 115(4) . . ?

loop_
_geom_bond_atom_site_label_1
_geom_bond_atom_site_label_2
_geom_bond_distance
_geom_bond_site_symmetry_2
_geom_bond_publ_flag
C1 C2 1.520(3) . ?
C1 C12 1.538(3) . ?
C1 C17 1.550(3) . ?
C1 C8 1.567(3) . ?
C2 C3 1.379(3) . ?
C2 C7 1.387(3) . ?
C3 C4 1.383(4) . ?
C3 H3 0.9300 . ?
C4 C5 1.368(4) . ?
C4 H4 0.9300 . ?
C5 C6 1.384(4) . ?
C5 H5 0.9300 . ?
C6 C7 1.383(4) . ?
C6 H6 0.9300 . ?
C7 N1 1.410(3) . ?
C8 N1 1.486(3) . ?
C8 C9 1.534(3) . ?
C8 C20 1.539(4) . ?
C9 C10 1.520(4) . ?
C9 H9A 0.9700 . ?
C9 H9B 0.9700 . ?
C10 C11 1.523(4) . ?
C10 H10A 0.9700 . ?
C10 H10B 0.9700 . ?
C11 C13 1.529(4) . ?
C11 C12 1.537(3) . ?
C11 C19 1.565(4) . ?
C12 N2 1.499(3) . ?
C12 H12 0.9800 . ?
C13 C14 1.526(4) . ?
C13 H13A 0.9700 . ?
C13 H13B 0.9700 . ?
C14 C15 1.510(4) . ?
C14 H14A 0.9700 . ?
C14 H14B 0.9700 . ?
C15 N2 1.500(3) . ?
C15 H15A 0.9700 . ?
C15 H15B 0.9700 . ?
C16 N2 1.508(3) . ?
C16 C17 1.558(3) . ?
C16 H16A 0.9700 . ?
C16 H16B 0.9700 . ?
C17 C18 1.495(3) . ?
C17 H17 0.9800 . ?
C18 O3 1.209(3) . ?
C18 C19 1.507(4) . ?
C19 H19A 0.9700 . ?
C19 H19B 0.9700 . ?
C20 O2 1.238(3) . ?
C20 O1 1.258(3) . ?
N1 H1 0.91(3) . ?
N2 H1N 0.99(2) . ?
O4 H3W 0.88(2) . ?
O4 H4W 0.87(3) . ?
O5 H1W 0.92(2) . ?
O5 H2W 0.88(2) . ?
O6 H5W 0.86(3) . ?
O6 H6W 0.87(3) . ?

loop_
_geom_torsion_atom_site_label_1
_geom_torsion_atom_site_label_2
_geom_torsion_atom_site_label_3
_geom_torsion_atom_site_label_4
_geom_torsion
_geom_torsion_site_symmetry_1
_geom_torsion_site_symmetry_2
_geom_torsion_site_symmetry_3
_geom_torsion_site_symmetry_4
_geom_torsion_publ_flag
C12 C1 C2 C3 90.2(3) . . . . ?
C17 C1 C2 C3 -20.9(4) . . . . ?
C8 C1 C2 C3 -154.7(3) . . . . ?
C12 C1 C2 C7 -90.0(2) . . . . ?
C17 C1 C2 C7 158.84(19) . . . . ?
C8 C1 C2 C7 25.0(2) . . . . ?
C7 C2 C3 C4 2.2(4) . . . . ?
C1 C2 C3 C4 -178.1(2) . . . . ?
C2 C3 C4 C5 -1.1(4) . . . . ?
C3 C4 C5 C6 -0.5(4) . . . . ?
C4 C5 C6 C7 0.9(4) . . . . ?
C5 C6 C7 C2 0.2(4) . . . . ?
C5 C6 C7 N1 179.7(2) . . . . ?
C3 C2 C7 C6 -1.8(4) . . . . ?
C1 C2 C7 C6 178.4(2) . . . . ?
C3 C2 C7 N1 178.6(2) . . . . ?
C1 C2 C7 N1 -1.1(3) . . . . ?
C2 C1 C8 N1 -37.8(2) . . . . ?
C12 C1 C8 N1 78.4(2) . . . . ?
C17 C1 C8 N1 -166.5(2) . . . . ?
C2 C1 C8 C9 -155.9(2) . . . . ?
C12 C1 C8 C9 -39.8(3) . . . . ?
C17 C1 C8 C9 75.3(3) . . . . ?
C2 C1 C8 C20 79.3(2) . . . . ?
C12 C1 C8 C20 -164.5(2) . . . . ?
C17 C1 C8 C20 -49.4(3) . . . . ?
N1 C8 C9 C10 -75.2(3) . . . . ?
C20 C8 C9 C10 165.4(2) . . . . ?
C1 C8 C9 C10 36.7(3) . . . . ?
C8 C9 C10 C11 -50.2(3) . . . . ?
C9 C10 C11 C13 -177.2(2) . . . . ?
C9 C10 C11 C12 65.7(3) . . . . ?
C9 C10 C11 C19 -56.1(3) . . . . ?
C10 C11 C12 N2 174.5(2) . . . . ?
C13 C11 C12 N2 55.3(3) . . . . ?
C19 C11 C12 N2 -67.1(3) . . . . ?
C10 C11 C12 C1 -71.5(2) . . . . ?
C13 C11 C12 C1 169.3(2) . . . . ?
C19 C11 C12 C1 46.8(3) . . . . ?
C2 C1 C12 N2 -72.1(2) . . . . ?
C17 C1 C12 N2 48.8(2) . . . . ?
C8 C1 C12 N2 178.47(18) . . . . ?
C2 C1 C12 C11 167.62(19) . . . . ?
C17 C1 C12 C11 -71.4(2) . . . . ?
C8 C1 C12 C11 58.2(2) . . . . ?
C10 C11 C13 C14 -171.6(2) . . . . ?
C12 C11 C13 C14 -57.3(3) . . . . ?
C19 C11 C13 C14 67.7(3) . . . . ?
C11 C13 C14 C15 55.7(3) . . . . ?
C13 C14 C15 N2 -50.4(3) . . . . ?
C2 C1 C17 C18 -167.2(2) . . . . ?
C12 C1 C17 C18 75.0(2) . . . . ?
C8 C1 C17 C18 -45.0(3) . . . . ?
C2 C1 C17 C16 78.5(2) . . . . ?
C12 C1 C17 C16 -39.3(2) . . . . ?
C8 C1 C17 C16 -159.3(2) . . . . ?
N2 C16 C17 C18 -100.1(2) . . . . ?
N2 C16 C17 C1 16.4(2) . . . . ?
C1 C17 C18 O3 133.1(3) . . . . ?
C16 C17 C18 O3 -114.9(3) . . . . ?
C1 C17 C18 C19 -52.6(3) . . . . ?
C16 C17 C18 C19 59.4(3) . . . . ?
O3 C18 C19 C11 -162.6(3) . . . . ?
C17 C18 C19 C11 23.1(3) . . . . ?
C10 C11 C19 C18 95.4(3) . . . . ?
C13 C11 C19 C18 -142.2(2) . . . . ?
C12 C11 C19 C18 -20.2(3) . . . . ?
N1 C8 C20 O2 144.4(2) . . . . ?
C9 C8 C20 O2 -96.0(3) . . . . ?
C1 C8 C20 O2 33.6(3) . . . . ?
N1 C8 C20 O1 -38.8(3) . . . . ?
C9 C8 C20 O1 80.8(3) . . . . ?
C1 C8 C20 O1 -149.6(2) . . . . ?
C6 C7 N1 C8 155.2(3) . . . . ?
C2 C7 N1 C8 -25.2(3) . . . . ?
C9 C8 N1 C7 161.4(2) . . . . ?
C20 C8 N1 C7 -81.2(2) . . . . ?
C1 C8 N1 C7 39.1(2) . . . . ?
C11 C12 N2 C15 -51.8(3) . . . . ?
C1 C12 N2 C15 -170.6(2) . . . . ?
C11 C12 N2 C16 79.1(2) . . . . ?
C1 C12 N2 C16 -39.7(2) . . . . ?
C14 C15 N2 C12 48.9(3) . . . . ?
C14 C15 N2 C16 -75.1(3) . . . . ?
C17 C16 N2 C12 14.1(2) . . . . ?
C17 C16 N2 C15 142.3(2) . . . . ?
